data_7035946
loop_
_publ_author_name
'Litsis, Olena O.'
'Ovchynnikov, Vladimir A.'
'Scherbatskii, Vasyl P.'
'Nedilko, Sergiy G.'
'Sliva, Tatiana Yu'
'Dyakonenko, Viktoriya V.'
'Shishkin, Oleg V.'
'Davydov, Valentine I.'
'Gawryszewska, Paula'
'Amirkhanov, Vladimir M.'

_publ_section_title
;
 Lanthanide mixed-ligand complexes of the [Ln(CAPh)3(Phen)] and
 [LaxEu1-x(CAPh)3(Phen)] (CAPh = carbacylamidophosphate) type. A
 comparative study of their spectral properties.
;
_journal_issue 35
_journal_name_full 'Dalton transactions (Cambridge, England : 2003)'
_journal_page_first 15508
_journal_page_last 15522
_journal_paper_doi 10.1039/c5dt02557e
_journal_volume 44
_journal_year 2015
_chemical_formula_moiety 'C48 H68 Cl9 Eu N11 O6 P3'
_chemical_formula_sum 'C48 H68 Cl9 Eu N11 O6 P3'
_chemical_formula_weight 1459.05
_chemical_name_systematic
;
 ? 
;
_space_group_crystal_system triclinic
_space_group_IT_number 2
_space_group_name_Hall '-P 1'
_space_group_name_H-M_alt 'P -1'
_symmetry_space_group_name_Hall '-P 1'
_symmetry_space_group_name_H-M 'P -1'
_atom_sites_solution_hydrogens difmap
_atom_sites_solution_primary heavy
_atom_sites_solution_secondary difmap
_audit_creation_date 2014-05-12
_audit_creation_method
;
Olex2 1.2
(compiled 2014.03.20 svn.r2914 for OlexSys, GUI svn.r4796)
;
_audit_update_record
;
2014-06-24 deposited with the CCDC.
2015-07-23 downloaded from the CCDC.
;
_cell_angle_alpha 95.215(3)
_cell_angle_beta 97.454(3)
_cell_angle_gamma 99.695(3)
_cell_formula_units_Z 2
_cell_length_a 10.9794(4)
_cell_length_b 13.0092(4)
_cell_length_c 22.3615(8)
_cell_measurement_reflns_used 8761
_cell_measurement_temperature 100(2)
_cell_measurement_theta_max 30.4210
_cell_measurement_theta_min 3.2290
_cell_volume 3100.91(19)
_computing_cell_refinement
;
CrysAlisPro, Agilent Technologies,
Version 1.171.36.32 (release 02-08-2013 CrysAlis171 .NET)
(compiled Aug  2 2013,16:46:58)
;
_computing_data_collection
;
CrysAlisPro, Agilent Technologies,
Version 1.171.36.32 (release 02-08-2013 CrysAlis171 .NET)
(compiled Aug  2 2013,16:46:58)
;
_computing_data_reduction
;
CrysAlisPro, Agilent Technologies,
Version 1.171.36.32 (release 02-08-2013 CrysAlis171 .NET)
(compiled Aug  2 2013,16:46:58)
;
_computing_molecular_graphics 'Olex2 (Dolomanov et al., 2009)'
_computing_publication_material 'Olex2 (Dolomanov et al., 2009)'
_computing_structure_refinement 'ShelXL (Sheldrick, 2008)'
_computing_structure_solution 'ShelXS (Sheldrick, 2008)'
_diffrn_ambient_temperature 100(2)
_diffrn_detector_area_resol_mean 16.1827
_diffrn_measured_fraction_theta_full 0.998
_diffrn_measured_fraction_theta_max 0.998
_diffrn_measurement_device_type 'Xcalibur, Sapphire3'
_diffrn_measurement_method '\w scans'
_diffrn_orient_matrix_UB_11 0.0349150000
_diffrn_orient_matrix_UB_12 0.0512024000
_diffrn_orient_matrix_UB_13 0.0003234000
_diffrn_orient_matrix_UB_21 -0.0068232000
_diffrn_orient_matrix_UB_22 0.0116894000
_diffrn_orient_matrix_UB_23 0.0308592000
_diffrn_orient_matrix_UB_31 0.0559085000
_diffrn_orient_matrix_UB_32 -0.0185048000
_diffrn_orient_matrix_UB_33 0.0092061000
_diffrn_radiation_monochromator graphite
_diffrn_radiation_type MoK\a
_diffrn_radiation_wavelength 0.71073
_diffrn_reflns_av_R_equivalents 0.0452
_diffrn_reflns_av_unetI/netI 0.0811
_diffrn_reflns_limit_h_max 14
_diffrn_reflns_limit_h_min -13
_diffrn_reflns_limit_k_max 16
_diffrn_reflns_limit_k_min -16
_diffrn_reflns_limit_l_max 28
_diffrn_reflns_limit_l_min -29
_diffrn_reflns_number 27349
_diffrn_reflns_theta_full 26.00
_diffrn_reflns_theta_max 27.50
_diffrn_reflns_theta_min 2.97
_diffrn_source 'Enhance (Mo) X-ray Source'
_exptl_absorpt_coefficient_mu 1.531
_exptl_absorpt_correction_T_max 1.00000
_exptl_absorpt_correction_T_min 0.97012
_exptl_absorpt_correction_type multi-scan
_exptl_absorpt_process_details
;
CrysAlisPro, Agilent Technologies,
Version 1.171.36.32 (release 02-08-2013 CrysAlis171 .NET)
(compiled Aug  2 2013,16:46:58)
Empirical absorption correction using spherical harmonics,
 implemented in SCALE3 ABSPACK scaling algorithm.
;
_exptl_crystal_density_diffrn 1.563
_exptl_crystal_density_method 'not measured'
_exptl_crystal_F_000 1484
_refine_diff_density_max 1.412
_refine_diff_density_min -1.186
_refine_diff_density_rms 0.117
_refine_ls_extinction_method none
_refine_ls_goodness_of_fit_ref 1.007
_refine_ls_hydrogen_treatment constr
_refine_ls_matrix_type full
_refine_ls_number_parameters 703
_refine_ls_number_reflns 14208
_refine_ls_number_restraints 0
_refine_ls_restrained_S_all 1.007
_refine_ls_R_factor_all 0.0646
_refine_ls_R_factor_gt 0.0443
_refine_ls_shift/su_max 0.003
_refine_ls_shift/su_mean 0.000
_refine_ls_structure_factor_coef Fsqd
_refine_ls_weighting_details 'calc w=1/[\s^2^(Fo^2^)+(0.0260P)^2^+0.0000P] where P=(Fo^2^+2Fc^2^)/3'
_refine_ls_weighting_scheme calc
_refine_ls_wR_factor_gt 0.0794
_refine_ls_wR_factor_ref 0.0879
_reflns_number_gt 11043
_reflns_number_total 14208
_reflns_threshold_expression >2sigma(I)
_cod_data_source_file c5dt02557e2.cif
_cod_data_source_block kiev211lt
_cod_depositor_comments 'Adding full bibliography for 7035945--7035947.cif.'
_cod_original_cell_volume 3100.88(18)
_cod_database_code 7035946
_reflns_odcompleteness_completeness 87.17
_reflns_odcompleteness_iscentric 1
_reflns_odcompleteness_theta 32.34
_olex2_refinement_description
;
1. Fixed Uiso
 At 1.2 times of:
  All C(H) groups, All C(H,H) groups
2.a Secondary CH2 refined with riding coordinates:
 C15(H15A,H15B), C16(H16A,H16B), C17(H17A,H17B), C18(H18A,H18B), C19(H19A,
 H19B), C20(H20A,H20B), C21(H21A,H21B), C22(H22A,H22B), C23(H23A,H23B),
 C24(H24A,H24B), C27(H27A,H27B), C28(H28A,H28B), C29(H29A,H29B), C30(H30A,H30B),
  C31(H31A,H31B), C32(H32A,H32B), C33(H33A,H33B), C34(H34A,H34B), C35(H35A,
 H35B), C36(H36A,H36B), C39(H39A,H39B), C40(H40A,H40B), C41(H41A,H41B),
 C42(H42A,H42B), C43(H43A,H43B), C44(H44A,H44B), C45(H45A,H45B), C46(H46A,H46B),
  C47(H47A,H47B), C48(H48A,H48B)
2.b Aromatic/amide H refined with riding coordinates:
 C1(H1), C2(H2), C3(H3), C6(H6), C7(H7), C10(H10), C11(H11), C12(H12)
;

loop_
_space_group_symop_id
_space_group_symop_operation_xyz
1 'x, y, z'
2 '-x, -y, -z'

loop_
_atom_site_label
_atom_site_type_symbol
_atom_site_fract_x
_atom_site_fract_y
_atom_site_fract_z
_atom_site_U_iso_or_equiv
_atom_site_adp_type
_atom_site_occupancy
_atom_site_calc_flag
_atom_site_disorder_assembly
_atom_site_disorder_group
_atom_site_refinement_flags_posn
Eu1 Eu 0.991829(16) 0.713375(13) 0.756107(9) 0.01676(5) Uani 1 d . . .
Cl1 Cl 0.72412(11) 0.79193(10) 0.50367(6) 0.0491(3) Uani 1 d . . .
Cl2 Cl 0.61323(10) 0.80848(10) 0.61346(6) 0.0482(3) Uani 1 d . . .
Cl3 Cl 0.65640(9) 0.60949(9) 0.56189(5) 0.0397(3) Uani 1 d . . .
Cl7 Cl 0.81503(9) 1.10799(7) 0.84252(5) 0.0276(2) Uani 1 d . . .
Cl8 Cl 0.68515(9) 0.92038(7) 0.88322(5) 0.0275(2) Uani 1 d . . .
Cl9 Cl 0.68208(8) 0.93927(7) 0.75494(5) 0.0263(2) Uani 1 d . . .
P1 P 0.78215(9) 0.48918(7) 0.78738(5) 0.0204(2) Uani 1 d . . .
P2 P 1.11622(9) 0.91599(7) 0.88054(5) 0.0205(2) Uani 1 d . . .
P3 P 1.06755(9) 0.87766(7) 0.64063(5) 0.0214(2) Uani 1 d . . .
O1 O 1.0863(2) 0.84226(18) 0.70247(12) 0.0223(6) Uani 1 d . . .
O2 O 0.8405(2) 0.72834(19) 0.66704(12) 0.0237(6) Uani 1 d . . .
O3 O 0.8108(2) 0.58626(17) 0.75625(12) 0.0194(6) Uani 1 d . . .
O4 O 1.0521(2) 0.58771(18) 0.82081(13) 0.0237(6) Uani 1 d . . .
O5 O 1.1207(2) 0.82226(18) 0.83615(12) 0.0216(6) Uani 1 d . . .
O6 O 0.8693(2) 0.82637(18) 0.79849(13) 0.0244(6) Uani 1 d . . .
N1 N 1.2173(3) 0.6825(2) 0.74058(15) 0.0205(7) Uani 1 d . . .
N2 N 1.0095(3) 0.5724(2) 0.66898(15) 0.0219(7) Uani 1 d . . .
N4 N 0.9014(3) 0.4348(2) 0.81041(15) 0.0216(7) Uani 1 d . . .
N5 N 0.6865(3) 0.3906(2) 0.74506(16) 0.0260(8) Uani 1 d . . .
N6 N 0.7076(3) 0.5169(2) 0.84378(16) 0.0270(8) Uani 1 d . . .
N7 N 0.9378(3) 0.8222(2) 0.59615(15) 0.0256(7) Uani 1 d . . .
N8 N 1.1785(3) 0.8621(2) 0.59997(15) 0.0232(7) Uani 1 d . . .
N9 N 1.0706(3) 1.0061(2) 0.65001(15) 0.0219(7) Uani 1 d . . .
N10 N 0.9862(3) 0.9632(2) 0.86844(14) 0.0196(7) Uani 1 d . . .
N11 N 1.2376(3) 1.0066(2) 0.87673(15) 0.0246(7) Uani 1 d . . .
N12 N 1.1318(3) 0.8981(2) 0.95234(15) 0.0247(7) Uani 1 d . . .
C1 C 1.3188(3) 0.7328(3) 0.7769(2) 0.0256(9) Uani 1 d . . .
H1 H 1.3091 0.7742 0.8115 0.031 Uiso 1 calc . . R
C2 C 1.4416(3) 0.7266(3) 0.7655(2) 0.0301(10) Uani 1 d . . .
H2 H 1.5105 0.7638 0.7920 0.036 Uiso 1 calc . . R
C3 C 1.4574(4) 0.6657(3) 0.7155(2) 0.0325(11) Uani 1 d . . .
H3 H 1.5374 0.6614 0.7073 0.039 Uiso 1 calc . . R
C4 C 1.3521(4) 0.6091(3) 0.6760(2) 0.0291(10) Uani 1 d . . .
C5 C 1.2333(3) 0.6200(3) 0.69088(18) 0.0210(8) Uani 1 d . . .
C6 C 1.3595(4) 0.5419(3) 0.6234(2) 0.0396(12) Uani 1 d . . .
H6 H 1.4377 0.5348 0.6137 0.047 Uiso 1 calc . . R
C7 C 1.2577(4) 0.4888(3) 0.5876(2) 0.0381(11) Uani 1 d . . .
H7 H 1.2665 0.4464 0.5532 0.046 Uiso 1 calc . . R
C8 C 1.1345(4) 0.4957(3) 0.60107(19) 0.0288(9) Uani 1 d . . .
C9 C 1.1229(4) 0.5617(3) 0.65272(18) 0.0239(9) Uani 1 d . . .
C10 C 1.0248(4) 0.4410(3) 0.5657(2) 0.0332(10) Uani 1 d . . .
H10 H 1.0290 0.3973 0.5311 0.040 Uiso 1 calc . . R
C11 C 0.9118(4) 0.4513(3) 0.5817(2) 0.0351(11) Uani 1 d . . .
H11 H 0.8383 0.4152 0.5583 0.042 Uiso 1 calc . . R
C12 C 0.9084(4) 0.5172(3) 0.63408(18) 0.0267(9) Uani 1 d . . .
H12 H 0.8308 0.5228 0.6452 0.032 Uiso 1 calc . . R
C13 C 1.0129(3) 0.4914(3) 0.82339(18) 0.0217(8) Uani 1 d A . .
C14 C 1.1194(3) 0.4298(3) 0.8449(2) 0.0261(9) Uani 1 d . . .
C15 C 0.7282(4) 0.3076(3) 0.7091(2) 0.0319(10) Uani 1 d . . .
H15A H 0.8073 0.2954 0.7293 0.038 Uiso 1 calc . . R
H15B H 0.7409 0.3292 0.6697 0.038 Uiso 1 calc . . R
C16 C 0.6320(4) 0.2069(3) 0.7011(2) 0.0402(12) Uani 1 d . . .
H16A H 0.6249 0.1821 0.7403 0.048 Uiso 1 calc . . R
H16B H 0.6593 0.1534 0.6757 0.048 Uiso 1 calc . . R
C17 C 0.5048(4) 0.2246(3) 0.6721(2) 0.0436(13) Uani 1 d . . .
H17A H 0.5092 0.2410 0.6309 0.052 Uiso 1 calc . . R
H17B H 0.4433 0.1610 0.6704 0.052 Uiso 1 calc . . R
C18 C 0.4650(4) 0.3145(3) 0.7087(2) 0.0436(13) Uani 1 d . . .
H18A H 0.4495 0.2942 0.7481 0.052 Uiso 1 calc . . R
H18B H 0.3880 0.3295 0.6877 0.052 Uiso 1 calc . . R
C19 C 0.5665(4) 0.4125(3) 0.7171(2) 0.0366(11) Uani 1 d . . .
H19A H 0.5756 0.4370 0.6779 0.044 Uiso 1 calc . . R
H19B H 0.5422 0.4677 0.7425 0.044 Uiso 1 calc . . R
C20 C 0.7041(4) 0.6244(3) 0.8681(2) 0.0346(11) Uani 1 d . . .
H20A H 0.7114 0.6699 0.8362 0.041 Uiso 1 calc . . R
H20B H 0.7743 0.6493 0.9000 0.041 Uiso 1 calc . . R
C21 C 0.5840(4) 0.6293(3) 0.8930(2) 0.0384(12) Uani 1 d . . .
H21A H 0.5148 0.6122 0.8599 0.046 Uiso 1 calc . . R
H21B H 0.5859 0.7004 0.9110 0.046 Uiso 1 calc . . R
C22 C 0.5630(4) 0.5543(3) 0.9403(2) 0.0345(11) Uani 1 d . . .
H22A H 0.6276 0.5748 0.9753 0.041 Uiso 1 calc . . R
H22B H 0.4827 0.5563 0.9536 0.041 Uiso 1 calc . . R
C23 C 0.5665(4) 0.4446(3) 0.9128(2) 0.0443(13) Uani 1 d . . .
H23A H 0.4967 0.4219 0.8804 0.053 Uiso 1 calc . . R
H23B H 0.5582 0.3968 0.9435 0.053 Uiso 1 calc . . R
C24 C 0.6878(5) 0.4408(3) 0.8878(2) 0.0476(14) Uani 1 d . . .
H24A H 0.7569 0.4562 0.9209 0.057 Uiso 1 calc . . R
H24B H 0.6857 0.3708 0.8682 0.057 Uiso 1 calc . . R
C25 C 0.8464(3) 0.7670(3) 0.61806(19) 0.0234(9) Uani 1 d . . .
C26 C 0.7180(3) 0.7474(3) 0.57486(18) 0.0264(9) Uani 1 d . . .
C27 C 1.1652(4) 0.7877(3) 0.54555(19) 0.0300(10) Uani 1 d . . .
H27A H 1.0773 0.7626 0.5305 0.036 Uiso 1 calc . . R
H27B H 1.2027 0.7278 0.5554 0.036 Uiso 1 calc . . R
C28 C 1.2284(4) 0.8403(3) 0.49696(19) 0.0324(10) Uani 1 d . . .
H28A H 1.2228 0.7893 0.4618 0.039 Uiso 1 calc . . R
H28B H 1.1854 0.8958 0.4844 0.039 Uiso 1 calc . . R
C29 C 1.3640(4) 0.8858(3) 0.5200(2) 0.0359(11) Uani 1 d . . .
H29A H 1.4000 0.9245 0.4894 0.043 Uiso 1 calc . . R
H29B H 1.4097 0.8293 0.5271 0.043 Uiso 1 calc . . R
C30 C 1.3769(3) 0.9586(3) 0.57853(19) 0.0289(9) Uani 1 d . . .
H30A H 1.4648 0.9809 0.5947 0.035 Uiso 1 calc . . R
H30B H 1.3429 1.0207 0.5699 0.035 Uiso 1 calc . . R
C31 C 1.3098(3) 0.9057(3) 0.62580(19) 0.0279(9) Uani 1 d . . .
H31A H 1.3513 0.8498 0.6391 0.034 Uiso 1 calc . . R
H31B H 1.3124 0.9563 0.6608 0.034 Uiso 1 calc . . R
C32 C 1.0521(4) 1.0584(3) 0.59476(19) 0.0284(9) Uani 1 d . . .
H32A H 0.9652 1.0397 0.5764 0.034 Uiso 1 calc . . R
H32B H 1.1025 1.0338 0.5658 0.034 Uiso 1 calc . . R
C33 C 1.0876(4) 1.1765(3) 0.6084(2) 0.0357(11) Uani 1 d . . .
H33A H 1.0709 1.2088 0.5714 0.043 Uiso 1 calc . . R
H33B H 1.1762 1.1961 0.6235 0.043 Uiso 1 calc . . R
C34 C 1.0123(5) 1.2162(3) 0.6559(2) 0.0401(12) Uani 1 d . . .
H34A H 1.0405 1.2911 0.6671 0.048 Uiso 1 calc . . R
H34B H 0.9246 1.2044 0.6389 0.048 Uiso 1 calc . . R
C35 C 1.0290(4) 1.1593(3) 0.7115(2) 0.0395(11) Uani 1 d . . .
H35A H 0.9764 1.1812 0.7401 0.047 Uiso 1 calc . . R
H35B H 1.1151 1.1778 0.7310 0.047 Uiso 1 calc . . R
C36 C 0.9951(4) 1.0417(3) 0.69495(19) 0.0313(10) Uani 1 d . . .
H36A H 1.0091 1.0070 0.7312 0.038 Uiso 1 calc . . R
H36B H 0.9072 1.0225 0.6784 0.038 Uiso 1 calc . . R
C37 C 0.8902(3) 0.9134(3) 0.83075(17) 0.0196(8) Uani 1 d . . .
C38 C 0.7744(3) 0.9701(3) 0.82677(17) 0.0189(8) Uani 1 d . . .
C39 C 1.2730(4) 1.0267(3) 0.8171(2) 0.0312(10) Uani 1 d . . .
H39A H 1.2313 1.0808 0.8013 0.037 Uiso 1 calc . . R
H39B H 1.2472 0.9633 0.7888 0.037 Uiso 1 calc . . R
C40 C 1.4140(4) 1.0618(3) 0.8234(2) 0.0437(13) Uani 1 d . . .
H40A H 1.4369 1.0784 0.7844 0.052 Uiso 1 calc . . R
H40B H 1.4552 1.0052 0.8358 0.052 Uiso 1 calc . . R
C41 C 1.4575(4) 1.1583(4) 0.8703(3) 0.0516(14) Uani 1 d . . .
H41A H 1.5480 1.1752 0.8767 0.062 Uiso 1 calc . . R
H41B H 1.4262 1.2178 0.8550 0.062 Uiso 1 calc . . R
C42 C 1.4117(4) 1.1395(3) 0.9301(2) 0.0432(13) Uani 1 d . . .
H42A H 1.4335 1.2041 0.9575 0.052 Uiso 1 calc . . R
H42B H 1.4530 1.0872 0.9483 0.052 Uiso 1 calc . . R
C43 C 1.2716(4) 1.1022(3) 0.9214(2) 0.0314(10) Uani 1 d . . .
H43A H 1.2453 1.0865 0.9599 0.038 Uiso 1 calc . . R
H43B H 1.2294 1.1570 0.9069 0.038 Uiso 1 calc . . R
C44 C 1.2460(3) 0.8651(3) 0.97910(19) 0.0287(9) Uani 1 d . . .
H44A H 1.2687 0.8970 1.0209 0.034 Uiso 1 calc . . R
H44B H 1.3136 0.8900 0.9571 0.034 Uiso 1 calc . . R
C45 C 1.2305(4) 0.7468(3) 0.9776(2) 0.0372(11) Uani 1 d . . .
H45A H 1.3056 0.7289 0.9987 0.045 Uiso 1 calc . . R
H45B H 1.2189 0.7151 0.9358 0.045 Uiso 1 calc . . R
C46 C 1.1186(4) 0.7029(3) 1.0075(2) 0.0378(11) Uani 1 d . . .
H46A H 1.1051 0.6268 1.0022 0.045 Uiso 1 calc . . R
H46B H 1.1354 0.7262 1.0507 0.045 Uiso 1 calc . . R
C47 C 1.0019(4) 0.7400(3) 0.9794(2) 0.0419(12) Uani 1 d . . .
H47A H 0.9794 0.7092 0.9374 0.050 Uiso 1 calc . . R
H47B H 0.9331 0.7163 1.0009 0.050 Uiso 1 calc . . R
C48 C 1.0227(4) 0.8582(3) 0.9819(2) 0.0363(11) Uani 1 d . . .
H48A H 0.9486 0.8791 0.9617 0.044 Uiso 1 calc . . R
H48B H 1.0365 0.8890 1.0240 0.044 Uiso 1 calc . . R
Cl4 Cl 1.21345(10) 0.42417(8) 0.78557(6) 0.0425(3) Uani 1 d A 1 .
Cl5 Cl 1.06393(9) 0.30141(7) 0.85935(5) 0.0303(2) Uani 1 d A 1 .
Cl6 Cl 1.21356(12) 0.49787(9) 0.91093(6) 0.0551(4) Uani 1 d A 1 .

loop_
_atom_site_aniso_label
_atom_site_aniso_U_11
_atom_site_aniso_U_22
_atom_site_aniso_U_33
_atom_site_aniso_U_23
_atom_site_aniso_U_13
_atom_site_aniso_U_12
Eu1 0.01803(9) 0.01687(9) 0.01527(11) 0.00175(7) 0.00357(7) 0.00208(7)
Cl1 0.0406(6) 0.0793(9) 0.0226(7) 0.0229(6) -0.0053(5) -0.0045(6)
Cl2 0.0375(6) 0.0774(8) 0.0323(7) -0.0080(6) -0.0031(5) 0.0319(6)
Cl3 0.0282(5) 0.0479(6) 0.0356(7) -0.0006(5) -0.0026(5) -0.0058(5)
Cl7 0.0324(5) 0.0168(4) 0.0314(6) -0.0005(4) -0.0005(4) 0.0039(4)
Cl8 0.0271(5) 0.0315(5) 0.0264(6) 0.0039(4) 0.0122(4) 0.0057(4)
Cl9 0.0269(5) 0.0285(5) 0.0210(6) -0.0006(4) -0.0019(4) 0.0042(4)
P1 0.0185(5) 0.0176(4) 0.0254(6) 0.0034(4) 0.0054(4) 0.0022(4)
P2 0.0203(5) 0.0222(5) 0.0184(6) 0.0000(4) 0.0018(4) 0.0038(4)
P3 0.0202(5) 0.0245(5) 0.0200(6) 0.0063(4) 0.0042(4) 0.0029(4)
O1 0.0252(14) 0.0225(13) 0.0181(16) 0.0096(11) 0.0021(11) -0.0014(11)
O2 0.0206(13) 0.0315(14) 0.0189(16) 0.0048(12) 0.0046(11) 0.0026(11)
O3 0.0195(13) 0.0180(12) 0.0210(16) 0.0047(11) 0.0026(11) 0.0035(10)
O4 0.0218(13) 0.0202(12) 0.0271(17) 0.0048(12) 0.0006(11) -0.0007(11)
O5 0.0206(13) 0.0258(13) 0.0183(16) 0.0007(11) 0.0025(11) 0.0054(11)
O6 0.0213(13) 0.0209(13) 0.0290(18) -0.0069(12) 0.0044(11) 0.0028(11)
N1 0.0216(16) 0.0195(15) 0.0212(19) 0.0060(13) 0.0056(13) 0.0022(13)
N2 0.0289(17) 0.0197(15) 0.0171(19) 0.0018(13) 0.0059(14) 0.0025(13)
N4 0.0221(16) 0.0190(15) 0.023(2) 0.0028(14) 0.0020(13) 0.0022(13)
N5 0.0183(16) 0.0202(15) 0.038(2) -0.0005(15) 0.0009(15) 0.0034(13)
N6 0.0333(19) 0.0223(16) 0.032(2) 0.0115(15) 0.0165(16) 0.0100(14)
N7 0.0218(17) 0.0358(18) 0.019(2) 0.0064(15) 0.0045(14) 0.0011(14)
N8 0.0173(15) 0.0224(15) 0.028(2) -0.0015(14) 0.0032(13) 0.0012(13)
N9 0.0283(17) 0.0265(16) 0.0148(18) 0.0078(14) 0.0074(14) 0.0102(14)
N10 0.0208(16) 0.0200(15) 0.0172(18) -0.0018(13) 0.0017(13) 0.0045(13)
N11 0.0244(17) 0.0225(16) 0.023(2) -0.0017(14) -0.0001(14) 0.0000(13)
N12 0.0242(17) 0.0315(17) 0.0173(19) 0.0003(15) -0.0016(14) 0.0067(14)
C1 0.025(2) 0.0189(18) 0.032(3) 0.0069(17) 0.0026(17) 0.0018(16)
C2 0.0180(19) 0.028(2) 0.045(3) 0.013(2) 0.0068(18) 0.0012(16)
C3 0.023(2) 0.033(2) 0.050(3) 0.018(2) 0.017(2) 0.0116(18)
C4 0.031(2) 0.031(2) 0.033(3) 0.0171(19) 0.0155(19) 0.0129(18)
C5 0.026(2) 0.0170(17) 0.023(2) 0.0084(16) 0.0085(16) 0.0057(15)
C6 0.045(3) 0.049(3) 0.038(3) 0.013(2) 0.023(2) 0.028(2)
C7 0.052(3) 0.043(2) 0.030(3) 0.006(2) 0.021(2) 0.026(2)
C8 0.046(3) 0.0247(19) 0.019(2) 0.0064(17) 0.0076(19) 0.0125(19)
C9 0.033(2) 0.0234(18) 0.022(2) 0.0092(16) 0.0125(17) 0.0114(17)
C10 0.060(3) 0.025(2) 0.017(2) -0.0004(18) 0.009(2) 0.013(2)
C11 0.047(3) 0.024(2) 0.029(3) -0.0040(19) -0.003(2) 0.0016(19)
C12 0.034(2) 0.0246(19) 0.019(2) -0.0029(17) 0.0014(17) 0.0021(17)
C13 0.027(2) 0.0212(18) 0.018(2) 0.0019(16) 0.0029(16) 0.0056(16)
C14 0.028(2) 0.0222(18) 0.030(3) 0.0075(17) 0.0055(18) 0.0055(16)
C15 0.031(2) 0.030(2) 0.032(3) -0.004(2) 0.0027(19) 0.0049(18)
C16 0.041(3) 0.022(2) 0.053(4) -0.002(2) -0.003(2) 0.0014(19)
C17 0.044(3) 0.028(2) 0.049(4) -0.002(2) -0.009(2) -0.003(2)
C18 0.025(2) 0.037(2) 0.062(4) -0.003(2) -0.007(2) -0.0003(19)
C19 0.029(2) 0.026(2) 0.051(3) 0.000(2) -0.005(2) 0.0035(18)
C20 0.038(2) 0.028(2) 0.035(3) -0.002(2) 0.014(2) -0.0031(19)
C21 0.051(3) 0.027(2) 0.043(3) 0.007(2) 0.022(2) 0.010(2)
C22 0.044(3) 0.033(2) 0.031(3) 0.011(2) 0.020(2) 0.008(2)
C23 0.063(3) 0.036(2) 0.045(3) 0.020(2) 0.033(3) 0.013(2)
C24 0.064(3) 0.043(3) 0.052(4) 0.028(2) 0.034(3) 0.024(2)
C25 0.0212(19) 0.031(2) 0.019(2) 0.0011(17) 0.0039(16) 0.0080(16)
C26 0.023(2) 0.040(2) 0.015(2) 0.0036(18) 0.0031(16) 0.0037(17)
C27 0.026(2) 0.031(2) 0.029(3) -0.0049(19) 0.0034(18) -0.0020(17)
C28 0.027(2) 0.047(2) 0.021(2) 0.002(2) -0.0011(17) 0.0030(19)
C29 0.025(2) 0.052(3) 0.033(3) 0.012(2) 0.0082(19) 0.005(2)
C30 0.023(2) 0.032(2) 0.030(3) 0.0064(19) 0.0032(17) -0.0023(17)
C31 0.021(2) 0.035(2) 0.026(3) 0.0004(19) 0.0009(17) 0.0047(17)
C32 0.032(2) 0.036(2) 0.023(2) 0.0127(18) 0.0101(18) 0.0115(18)
C33 0.049(3) 0.031(2) 0.030(3) 0.013(2) 0.011(2) 0.009(2)
C34 0.065(3) 0.029(2) 0.032(3) 0.005(2) 0.009(2) 0.022(2)
C35 0.061(3) 0.039(2) 0.025(3) 0.004(2) 0.010(2) 0.025(2)
C36 0.042(2) 0.039(2) 0.020(2) 0.0119(19) 0.0151(19) 0.017(2)
C37 0.0243(19) 0.0182(17) 0.018(2) 0.0039(15) 0.0082(16) 0.0030(15)
C38 0.0205(18) 0.0183(17) 0.017(2) -0.0004(15) 0.0016(15) 0.0021(15)
C39 0.033(2) 0.029(2) 0.032(3) 0.0055(19) 0.0039(19) 0.0032(18)
C40 0.038(3) 0.040(2) 0.053(4) 0.007(2) 0.017(2) -0.003(2)
C41 0.037(3) 0.045(3) 0.066(4) 0.008(3) 0.005(3) -0.013(2)
C42 0.035(3) 0.031(2) 0.054(4) -0.003(2) -0.004(2) -0.007(2)
C43 0.031(2) 0.025(2) 0.034(3) -0.0047(19) -0.0001(19) 0.0027(17)
C44 0.026(2) 0.033(2) 0.023(2) -0.0023(18) -0.0055(17) 0.0047(17)
C45 0.045(3) 0.037(2) 0.032(3) 0.004(2) 0.000(2) 0.017(2)
C46 0.048(3) 0.035(2) 0.028(3) 0.006(2) 0.003(2) 0.003(2)
C47 0.042(3) 0.057(3) 0.022(3) 0.011(2) 0.004(2) -0.005(2)
C48 0.033(2) 0.064(3) 0.016(2) 0.010(2) 0.0083(18) 0.017(2)
Cl4 0.0395(6) 0.0415(6) 0.0603(9) 0.0245(6) 0.0299(6) 0.0191(5)
Cl5 0.0339(5) 0.0237(5) 0.0365(7) 0.0128(4) 0.0082(5) 0.0070(4)
Cl6 0.0630(8) 0.0367(6) 0.0544(9) -0.0076(6) -0.0340(7) 0.0170(6)

loop_
_atom_type_symbol
_atom_type_description
_atom_type_scat_dispersion_real
_atom_type_scat_dispersion_imag
_atom_type_scat_source
C C 0.0033 0.0016 'International Tables Vol C Tables 4.2.6.8 and 6.1.1.4'
H H 0.0000 0.0000 'International Tables Vol C Tables 4.2.6.8 and 6.1.1.4'
Cl Cl 0.1484 0.1585 'International Tables Vol C Tables 4.2.6.8 and 6.1.1.4'
Eu Eu -0.1578 3.6682 'International Tables Vol C Tables 4.2.6.8 and 6.1.1.4'
N N 0.0061 0.0033 'International Tables Vol C Tables 4.2.6.8 and 6.1.1.4'
O O 0.0106 0.0060 'International Tables Vol C Tables 4.2.6.8 and 6.1.1.4'
P P 0.1023 0.0942 'International Tables Vol C Tables 4.2.6.8 and 6.1.1.4'

loop_
_geom_angle_atom_site_label_1
_geom_angle_atom_site_label_2
_geom_angle_atom_site_label_3
_geom_angle
P1 Eu1 P3 143.87(2)
O1 Eu1 P1 159.89(7)
O1 Eu1 P3 16.05(7)
O1 Eu1 O2 72.16(9)
O1 Eu1 O3 144.45(9)
O1 Eu1 O4 138.46(8)
O1 Eu1 O6 92.76(9)
O1 Eu1 N1 69.77(9)
O1 Eu1 N2 88.87(9)
O2 Eu1 P1 89.09(6)
O2 Eu1 P3 56.89(6)
O2 Eu1 N1 119.45(9)
O2 Eu1 N2 71.71(9)
O3 Eu1 P1 17.44(6)
O3 Eu1 P3 128.70(7)
O3 Eu1 O2 72.37(9)
O3 Eu1 O4 73.39(8)
O3 Eu1 O6 82.28(8)
O3 Eu1 N1 128.15(8)
O3 Eu1 N2 77.93(9)
O4 Eu1 P1 55.96(6)
O4 Eu1 P3 147.84(6)
O4 Eu1 O2 141.31(8)
O4 Eu1 N1 70.72(9)
O4 Eu1 N2 84.04(9)
O5 Eu1 P1 119.48(7)
O5 Eu1 P3 95.91(7)
O5 Eu1 O1 80.35(9)
O5 Eu1 O2 138.69(8)
O5 Eu1 O3 130.22(9)
O5 Eu1 O4 78.61(9)
O5 Eu1 O6 72.89(8)
O5 Eu1 N1 76.66(9)
O5 Eu1 N2 138.83(9)
O6 Eu1 P1 90.37(6)
O6 Eu1 P3 93.63(7)
O6 Eu1 O2 78.19(9)
O6 Eu1 O4 114.31(9)
O6 Eu1 N1 147.05(8)
O6 Eu1 N2 147.77(9)
N1 Eu1 P1 115.78(6)
N1 Eu1 P3 77.17(7)
N2 Eu1 P1 78.09(7)
N2 Eu1 P3 79.61(7)
N2 Eu1 N1 62.38(9)
O3 P1 Eu1 28.09(9)
O3 P1 N4 116.22(15)
O3 P1 N5 114.54(17)
O3 P1 N6 108.30(14)
N4 P1 Eu1 89.95(11)
N4 P1 N5 102.15(15)
N5 P1 Eu1 134.43(14)
N6 P1 Eu1 112.23(11)
N6 P1 N4 110.75(18)
N6 P1 N5 104.17(16)
O5 P2 N10 113.78(15)
O5 P2 N11 107.70(15)
O5 P2 N12 116.32(16)
N11 P2 N10 110.48(16)
N12 P2 N10 104.80(16)
N12 P2 N11 103.23(17)
O1 P3 Eu1 25.50(9)
O1 P3 N7 116.34(16)
O1 P3 N8 114.51(16)
O1 P3 N9 107.35(16)
N7 P3 Eu1 91.05(12)
N7 P3 N9 108.19(17)
N8 P3 Eu1 122.38(12)
N8 P3 N7 104.51(16)
N8 P3 N9 105.28(15)
N9 P3 Eu1 121.94(12)
P3 O1 Eu1 138.45(15)
C25 O2 Eu1 135.5(2)
P1 O3 Eu1 134.48(15)
C13 O4 Eu1 134.3(2)
P2 O5 Eu1 139.04(14)
C37 O6 Eu1 136.1(2)
C1 N1 Eu1 122.1(2)
C1 N1 C5 117.6(3)
C5 N1 Eu1 120.0(2)
C9 N2 Eu1 121.0(2)
C12 N2 Eu1 121.1(2)
C12 N2 C9 117.3(3)
C13 N4 P1 120.2(3)
C15 N5 P1 123.7(2)
C15 N5 C19 112.3(3)
C19 N5 P1 116.6(2)
C20 N6 P1 122.9(3)
C20 N6 C24 113.4(3)
C24 N6 P1 118.9(2)
C25 N7 P3 120.6(3)
C27 N8 P3 125.5(2)
C27 N8 C31 113.6(3)
C31 N8 P3 119.3(3)
C32 N9 P3 117.0(2)
C32 N9 C36 110.6(3)
C36 N9 P3 115.3(2)
C37 N10 P2 121.8(2)
C39 N11 P2 119.4(3)
C39 N11 C43 112.1(3)
C43 N11 P2 121.1(3)
C44 N12 P2 118.4(3)
C44 N12 C48 112.2(3)
C48 N12 P2 121.6(3)
N1 C1 C2 123.1(4)
C3 C2 C1 119.2(4)
C2 C3 C4 119.8(3)
C3 C4 C5 117.1(4)
C3 C4 C6 123.7(4)
C5 C4 C6 119.1(4)
N1 C5 C4 123.2(4)
N1 C5 C9 117.6(3)
C4 C5 C9 119.2(3)
C7 C6 C4 122.0(4)
C6 C7 C8 121.3(4)
C9 C8 C7 118.6(4)
C10 C8 C7 123.9(4)
C10 C8 C9 117.5(4)
N2 C9 C5 117.8(3)
N2 C9 C8 122.4(4)
C8 C9 C5 119.8(3)
C11 C10 C8 120.3(4)
C10 C11 C12 118.6(4)
N2 C12 C11 123.8(4)
O4 C13 N4 131.3(4)
O4 C13 C14 113.5(3)
N4 C13 C14 115.2(3)
C13 C14 Cl4 107.0(3)
C13 C14 Cl5 113.8(3)
C13 C14 Cl6 110.2(2)
Cl5 C14 Cl4 108.60(19)
Cl5 C14 Cl6 108.5(2)
Cl6 C14 Cl4 108.6(2)
N5 C15 C16 110.4(3)
C15 C16 C17 111.0(3)
C18 C17 C16 110.3(4)
C17 C18 C19 110.4(4)
N5 C19 C18 111.0(3)
N6 C20 C21 110.6(3)
C20 C21 C22 112.1(4)
C23 C22 C21 108.9(4)
C22 C23 C24 111.0(4)
N6 C24 C23 111.1(4)
O2 C25 N7 132.8(4)
O2 C25 C26 113.6(3)
N7 C25 C26 113.6(4)
Cl1 C26 Cl2 110.1(2)
Cl1 C26 Cl3 107.1(2)
Cl2 C26 Cl3 107.6(2)
C25 C26 Cl1 115.1(3)
C25 C26 Cl2 107.3(3)
C25 C26 Cl3 109.4(3)
N8 C27 C28 110.0(3)
C29 C28 C27 111.2(4)
C28 C29 C30 110.8(3)
C31 C30 C29 111.9(3)
N8 C31 C30 110.0(3)
N9 C32 C33 111.7(3)
C32 C33 C34 110.0(3)
C35 C34 C33 109.9(3)
C34 C35 C36 111.1(4)
N9 C36 C35 110.8(3)
O6 C37 N10 132.7(3)
O6 C37 C38 113.2(3)
N10 C37 C38 114.0(3)
Cl7 C38 Cl8 108.80(18)
Cl9 C38 Cl7 108.6(2)
Cl9 C38 Cl8 109.18(18)
C37 C38 Cl7 113.6(2)
C37 C38 Cl8 105.3(3)
C37 C38 Cl9 111.3(2)
N11 C39 C40 109.5(4)
C39 C40 C41 110.6(3)
C42 C41 C40 111.2(4)
C41 C42 C43 111.4(4)
N11 C43 C42 109.3(3)
N12 C44 C45 112.3(3)
C44 C45 C46 111.1(3)
C47 C46 C45 110.2(4)
C48 C47 C46 111.4(4)
N12 C48 C47 111.0(3)

loop_
_geom_bond_atom_site_label_1
_geom_bond_atom_site_label_2
_geom_bond_distance
Eu1 O1 2.330(3)
Eu1 O2 2.467(3)
Eu1 O3 2.363(2)
Eu1 O4 2.398(3)
Eu1 O5 2.328(2)
Eu1 O6 2.369(2)
Eu1 N1 2.635(3)
Eu1 N2 2.601(3)
Cl1 C26 1.748(4)
Cl2 C26 1.772(4)
Cl3 C26 1.790(4)
Cl7 C38 1.765(3)
Cl8 C38 1.797(4)
Cl9 C38 1.758(4)
P1 O3 1.504(3)
P1 N4 1.637(3)
P1 N5 1.647(3)
P1 N6 1.636(3)
P2 O5 1.512(2)
P2 N10 1.648(3)
P2 N11 1.641(3)
P2 N12 1.634(4)
P3 O1 1.497(3)
P3 N7 1.642(3)
P3 N8 1.640(3)
P3 N9 1.659(3)
O2 C25 1.251(5)
O4 C13 1.264(4)
O6 C37 1.255(4)
N1 C1 1.324(5)
N1 C5 1.365(4)
N2 C9 1.366(4)
N2 C12 1.327(5)
N4 C13 1.301(4)
N5 C15 1.458(4)
N5 C19 1.468(5)
N6 C20 1.463(4)
N6 C24 1.467(5)
N7 C25 1.308(5)
N8 C27 1.460(4)
N8 C31 1.477(4)
N9 C32 1.471(5)
N9 C36 1.474(4)
N10 C37 1.296(4)
N11 C39 1.470(5)
N11 C43 1.485(4)
N12 C44 1.465(5)
N12 C48 1.484(5)
C1 C2 1.418(5)
C2 C3 1.358(6)
C3 C4 1.411(6)
C4 C5 1.413(5)
C4 C6 1.418(6)
C5 C9 1.441(5)
C6 C7 1.332(6)
C7 C8 1.439(5)
C8 C9 1.409(5)
C8 C10 1.394(6)
C10 C11 1.360(6)
C11 C12 1.395(5)
C13 C14 1.574(5)
C14 Cl4 1.788(4)
C14 Cl5 1.752(4)
C14 Cl6 1.758(4)
C15 C16 1.518(5)
C16 C17 1.525(6)
C17 C18 1.522(5)
C18 C19 1.526(5)
C20 C21 1.505(5)
C21 C22 1.517(6)
C22 C23 1.510(5)
C23 C24 1.516(5)
C25 C26 1.571(5)
C27 C28 1.517(6)
C28 C29 1.511(5)
C29 C30 1.522(5)
C30 C31 1.516(6)
C32 C33 1.513(5)
C33 C34 1.532(5)
C34 C35 1.511(6)
C35 C36 1.513(5)
C37 C38 1.571(5)
C39 C40 1.522(5)
C40 C41 1.527(6)
C41 C42 1.514(7)
C42 C43 1.515(5)
C44 C45 1.516(5)
C45 C46 1.526(6)
C46 C47 1.525(6)
C47 C48 1.511(6)

loop_
_geom_torsion_atom_site_label_1
_geom_torsion_atom_site_label_2
_geom_torsion_atom_site_label_3
_geom_torsion_atom_site_label_4
_geom_torsion
Eu1 P1 N4 C13 16.2(3)
Eu1 P1 N5 C15 68.9(4)
Eu1 P1 N5 C19 -78.5(3)
Eu1 P1 N6 C20 14.0(4)
Eu1 P1 N6 C24 -139.9(3)
Eu1 P3 N7 C25 16.8(3)
Eu1 P3 N8 C27 83.7(4)
Eu1 P3 N8 C31 -80.8(3)
Eu1 P3 N9 C32 -156.0(2)
Eu1 P3 N9 C36 -23.3(3)
Eu1 O2 C25 N7 -5.1(6)
Eu1 O2 C25 C26 176.3(2)
Eu1 O4 C13 N4 -32.6(6)
Eu1 O4 C13 C14 146.0(3)
Eu1 O6 C37 N10 -23.6(7)
Eu1 O6 C37 C38 159.8(3)
Eu1 N1 C1 C2 -172.6(3)
Eu1 N1 C5 C4 172.7(3)
Eu1 N1 C5 C9 -8.1(4)
Eu1 N2 C9 C5 8.9(5)
Eu1 N2 C9 C8 -171.8(3)
Eu1 N2 C12 C11 170.8(3)
P1 Eu1 P3 O1 -177.0(2)
P1 Eu1 P3 N7 10.08(12)
P1 Eu1 P3 N8 -97.87(14)
P1 Eu1 P3 N9 122.39(13)
P1 Eu1 O1 P3 5.1(4)
P1 Eu1 O2 C25 -155.7(3)
P1 Eu1 O4 C13 27.9(3)
P1 Eu1 O5 P2 -86.3(2)
P1 Eu1 O6 C37 141.5(4)
P1 Eu1 N1 C1 -118.0(3)
P1 Eu1 N1 C5 67.9(3)
P1 Eu1 N2 C9 -136.7(3)
P1 Eu1 N2 C12 51.5(3)
P1 N4 C13 O4 -1.3(6)
P1 N4 C13 C14 -179.9(3)
P1 N5 C15 C16 152.5(3)
P1 N5 C19 C18 -150.2(3)
P1 N6 C20 C21 149.8(3)
P1 N6 C24 C23 -148.2(3)
P2 N10 C37 O6 2.1(6)
P2 N10 C37 C38 178.7(3)
P2 N11 C39 C40 -148.6(3)
P2 N11 C43 C42 149.7(3)
P2 N12 C44 C45 -93.6(4)
P2 N12 C48 C47 92.0(4)
P3 Eu1 P1 O3 -34.62(19)
P3 Eu1 P1 N4 125.50(11)
P3 Eu1 P1 N5 18.41(16)
P3 Eu1 P1 N6 -122.02(14)
P3 Eu1 O2 C25 11.4(3)
P3 Eu1 O3 P1 154.58(15)
P3 Eu1 O4 C13 -111.3(3)
P3 Eu1 O5 P2 86.1(2)
P3 Eu1 O6 C37 -74.5(4)
P3 Eu1 N1 C1 98.0(3)
P3 Eu1 N1 C5 -76.2(3)
P3 Eu1 N2 C9 71.9(3)
P3 Eu1 N2 C12 -99.9(3)
P3 N7 C25 O2 -15.2(6)
P3 N7 C25 C26 163.4(2)
P3 N8 C27 C28 136.2(3)
P3 N8 C31 C30 -136.5(3)
P3 N9 C32 C33 -166.2(3)
P3 N9 C36 C35 165.8(3)
O1 Eu1 P1 O3 -37.0(3)
O1 Eu1 P1 N4 123.1(2)
O1 Eu1 P1 N5 16.0(2)
O1 Eu1 P1 N6 -124.4(2)
O1 Eu1 P3 N7 -172.9(2)
O1 Eu1 P3 N8 79.1(2)
O1 Eu1 P3 N9 -60.6(2)
O1 Eu1 O2 C25 16.9(3)
O1 Eu1 O3 P1 159.14(16)
O1 Eu1 O4 C13 -133.2(3)
O1 Eu1 O5 P2 90.0(2)
O1 Eu1 O6 C37 -58.4(4)
O1 Eu1 N1 C1 83.1(3)
O1 Eu1 N1 C5 -91.0(3)
O1 Eu1 N2 C9 58.7(3)
O1 Eu1 N2 C12 -113.1(3)
O1 P3 N7 C25 13.4(3)
O1 P3 N8 C27 111.3(3)
O1 P3 N8 C31 -53.1(3)
O1 P3 N9 C32 -179.2(2)
O1 P3 N9 C36 -46.5(3)
O2 Eu1 P1 O3 -16.1(2)
O2 Eu1 P1 N4 143.98(12)
O2 Eu1 P1 N5 36.89(16)
O2 Eu1 P1 N6 -103.54(15)
O2 Eu1 P3 O1 160.7(2)
O2 Eu1 P3 N7 -12.15(12)
O2 Eu1 P3 N8 -120.11(15)
O2 Eu1 P3 N9 100.15(15)
O2 Eu1 O1 P3 -16.9(2)
O2 Eu1 O3 P1 163.0(2)
O2 Eu1 O4 C13 -1.1(4)
O2 Eu1 O5 P2 41.7(3)
O2 Eu1 O6 C37 -129.5(4)
O2 Eu1 N1 C1 137.4(3)
O2 Eu1 N1 C5 -36.7(3)
O2 Eu1 N2 C9 130.3(3)
O2 Eu1 N2 C12 -41.5(3)
O2 C25 C26 Cl1 -175.7(3)
O2 C25 C26 Cl2 61.5(4)
O2 C25 C26 Cl3 -55.0(4)
O3 Eu1 P1 N4 160.1(2)
O3 Eu1 P1 N5 53.0(2)
O3 Eu1 P1 N6 -87.4(2)
O3 Eu1 P3 O1 170.4(2)
O3 Eu1 P3 N7 -2.51(13)
O3 Eu1 P3 N8 -110.47(15)
O3 Eu1 P3 N9 109.79(15)
O3 Eu1 O1 P3 -13.0(3)
O3 Eu1 O2 C25 -160.8(3)
O3 Eu1 O4 C13 27.4(3)
O3 Eu1 O5 P2 -69.5(3)
O3 Eu1 O6 C37 157.0(4)
O3 Eu1 N1 C1 -132.5(3)
O3 Eu1 N1 C5 53.4(3)
O3 Eu1 N2 C9 -154.5(3)
O3 Eu1 N2 C12 33.6(3)
O3 P1 N4 C13 26.4(4)
O3 P1 N5 C15 93.4(4)
O3 P1 N5 C19 -54.0(3)
O3 P1 N6 C20 -15.6(4)
O3 P1 N6 C24 -169.6(3)
O4 Eu1 P1 O3 -178.5(2)
O4 Eu1 P1 N4 -18.34(13)
O4 Eu1 P1 N5 -125.43(17)
O4 Eu1 P1 N6 94.14(16)
O4 Eu1 P3 O1 -63.7(2)
O4 Eu1 P3 N7 123.35(15)
O4 Eu1 P3 N8 15.40(18)
O4 Eu1 P3 N9 -124.34(17)
O4 Eu1 O1 P3 133.96(19)
O4 Eu1 O2 C25 -132.0(3)
O4 Eu1 O3 P1 1.33(18)
O4 Eu1 O5 P2 -126.0(2)
O4 Eu1 O6 C37 89.2(4)
O4 Eu1 N1 C1 -83.8(3)
O4 Eu1 N1 C5 102.1(3)
O4 Eu1 N2 C9 -80.3(3)
O4 Eu1 N2 C12 107.9(3)
O4 C13 C14 Cl4 -68.9(4)
O4 C13 C14 Cl5 171.1(3)
O4 C13 C14 Cl6 49.0(4)
O5 Eu1 P1 O3 132.5(2)
O5 Eu1 P1 N4 -67.37(13)
O5 Eu1 P1 N5 -174.46(16)
O5 Eu1 P1 N6 45.11(16)
O5 Eu1 P3 O1 14.2(2)
O5 Eu1 P3 N7 -158.68(12)
O5 Eu1 P3 N8 93.37(14)
O5 Eu1 P3 N9 -46.38(15)
O5 Eu1 O1 P3 -165.6(2)
O5 Eu1 O2 C25 67.6(4)
O5 Eu1 O3 P1 -57.2(2)
O5 Eu1 O4 C13 165.8(3)
O5 Eu1 O6 C37 20.6(4)
O5 Eu1 N1 C1 -1.4(3)
O5 Eu1 N1 C5 -175.5(3)
O5 Eu1 N2 C9 -15.2(4)
O5 Eu1 N2 C12 173.0(3)
O5 P2 N10 C37 10.6(4)
O5 P2 N11 C39 42.1(3)
O5 P2 N11 C43 -170.4(3)
O5 P2 N12 C44 58.8(3)
O5 P2 N12 C48 -87.8(3)
O6 Eu1 P1 O3 62.0(2)
O6 Eu1 P1 N4 -137.83(13)
O6 Eu1 P1 N5 115.08(16)
O6 Eu1 P1 N6 -25.36(16)
O6 Eu1 P3 O1 87.4(2)
O6 Eu1 P3 N7 -85.53(12)
O6 Eu1 P3 N8 166.52(15)
O6 Eu1 P3 N9 26.77(15)
O6 Eu1 O1 P3 -93.5(2)
O6 Eu1 O2 C25 113.7(3)
O6 Eu1 O3 P1 -117.0(2)
O6 Eu1 O4 C13 100.7(3)
O6 Eu1 O5 P2 -5.9(2)
O6 Eu1 N1 C1 21.4(4)
O6 Eu1 N1 C5 -152.7(2)
O6 Eu1 N2 C9 152.1(3)
O6 Eu1 N2 C12 -19.7(4)
O6 C37 C38 Cl7 -154.0(3)
O6 C37 C38 Cl8 87.1(3)
O6 C37 C38 Cl9 -31.1(4)
N1 Eu1 P1 O3 -138.7(2)
N1 Eu1 P1 N4 21.41(14)
N1 Eu1 P1 N5 -85.68(17)
N1 Eu1 P1 N6 133.89(16)
N1 Eu1 P3 O1 -60.6(2)
N1 Eu1 P3 N7 126.49(12)
N1 Eu1 P3 N8 18.53(15)
N1 Eu1 P3 N9 -121.21(15)
N1 Eu1 O1 P3 115.1(2)
N1 Eu1 O2 C25 -36.4(3)
N1 Eu1 O3 P1 49.1(2)
N1 Eu1 O4 C13 -114.5(3)
N1 Eu1 O5 P2 161.4(3)
N1 Eu1 O6 C37 -2.6(5)
N1 Eu1 N2 C9 -9.0(3)
N1 Eu1 N2 C12 179.2(3)
N1 C1 C2 C3 -0.6(6)
N1 C5 C9 N2 -0.4(5)
N1 C5 C9 C8 -179.6(3)
N2 Eu1 P1 O3 -87.6(2)
N2 Eu1 P1 N4 72.49(13)
N2 Eu1 P1 N5 -34.60(16)
N2 Eu1 P1 N6 -175.03(16)
N2 Eu1 P3 O1 -124.4(2)
N2 Eu1 P3 N7 62.70(13)
N2 Eu1 P3 N8 -45.26(15)
N2 Eu1 P3 N9 175.00(15)
N2 Eu1 O1 P3 54.3(2)
N2 Eu1 O2 C25 -78.0(3)
N2 Eu1 O3 P1 88.64(19)
N2 Eu1 O4 C13 -51.7(3)
N2 Eu1 O5 P2 167.1(2)
N2 Eu1 O6 C37 -150.7(3)
N2 Eu1 N1 C1 -177.2(3)
N2 Eu1 N1 C5 8.7(2)
N4 P1 O3 Eu1 -22.3(3)
N4 P1 N5 C15 -33.2(4)
N4 P1 N5 C19 179.4(3)
N4 P1 N6 C20 112.9(3)
N4 P1 N6 C24 -41.1(4)
N4 C13 C14 Cl4 110.0(3)
N4 C13 C14 Cl5 -10.0(4)
N4 C13 C14 Cl6 -132.2(3)
N5 P1 O3 Eu1 -141.15(18)
N5 P1 N4 C13 151.9(3)
N5 P1 N6 C20 -138.0(3)
N5 P1 N6 C24 68.0(4)
N5 C15 C16 C17 56.6(5)
N6 P1 O3 Eu1 103.1(2)
N6 P1 N4 C13 -97.7(3)
N6 P1 N5 C15 -148.5(3)
N6 P1 N5 C19 64.1(4)
N6 C20 C21 C22 55.4(5)
N7 P3 O1 Eu1 7.9(3)
N7 P3 N8 C27 -17.1(4)
N7 P3 N8 C31 178.5(3)
N7 P3 N9 C32 -52.9(3)
N7 P3 N9 C36 79.8(3)
N7 C25 C26 Cl1 5.5(4)
N7 C25 C26 Cl2 -117.4(3)
N7 C25 C26 Cl3 126.1(3)
N8 P3 O1 Eu1 -114.3(2)
N8 P3 N7 C25 140.7(3)
N8 P3 N9 C32 58.4(3)
N8 P3 N9 C36 -168.9(3)
N8 C27 C28 C29 56.1(4)
N9 P3 O1 Eu1 129.2(2)
N9 P3 N7 C25 -107.5(3)
N9 P3 N8 C27 -131.0(3)
N9 P3 N8 C31 64.6(3)
N9 C32 C33 C34 -56.8(5)
N10 P2 O5 Eu1 -4.7(3)
N10 P2 N11 C39 -82.7(3)
N10 P2 N11 C43 64.8(3)
N10 P2 N12 C44 -174.6(3)
N10 P2 N12 C48 38.7(3)
N10 C37 C38 Cl7 28.8(4)
N10 C37 C38 Cl8 -90.2(3)
N10 C37 C38 Cl9 151.6(3)
N11 P2 O5 Eu1 -127.5(2)
N11 P2 N10 C37 131.9(3)
N11 P2 N12 C44 -58.9(3)
N11 P2 N12 C48 154.5(3)
N11 C39 C40 C41 -56.4(5)
N12 P2 O5 Eu1 117.3(2)
N12 P2 N10 C37 -117.6(3)
N12 P2 N11 C39 165.7(3)
N12 P2 N11 C43 -46.8(3)
N12 C44 C45 C46 -54.4(5)
C1 N1 C5 C4 -1.7(6)
C1 N1 C5 C9 177.5(3)
C1 C2 C3 C4 -0.5(6)
C2 C3 C4 C5 0.5(6)
C2 C3 C4 C6 -178.6(4)
C3 C4 C5 N1 0.6(6)
C3 C4 C5 C9 -178.5(4)
C3 C4 C6 C7 179.2(4)
C4 C5 C9 N2 178.8(4)
C4 C5 C9 C8 -0.5(6)
C4 C6 C7 C8 -1.0(7)
C5 N1 C1 C2 1.7(6)
C5 C4 C6 C7 0.1(7)
C6 C4 C5 N1 179.8(4)
C6 C4 C5 C9 0.6(6)
C6 C7 C8 C9 1.1(7)
C6 C7 C8 C10 -179.2(4)
C7 C8 C9 N2 -179.6(4)
C7 C8 C9 C5 -0.4(6)
C7 C8 C10 C11 179.6(4)
C8 C10 C11 C12 -0.2(6)
C9 N2 C12 C11 -1.3(6)
C9 C8 C10 C11 -0.7(6)
C10 C8 C9 N2 0.7(6)
C10 C8 C9 C5 179.9(4)
C10 C11 C12 N2 1.2(7)
C12 N2 C9 C5 -179.0(4)
C12 N2 C9 C8 0.3(6)
C15 N5 C19 C18 58.7(5)
C15 C16 C17 C18 -54.6(6)
C16 C17 C18 C19 53.7(6)
C17 C18 C19 N5 -55.6(6)
C19 N5 C15 C16 -58.9(5)
C20 N6 C24 C23 55.4(5)
C20 C21 C22 C23 -56.1(5)
C21 C22 C23 C24 55.7(6)
C22 C23 C24 N6 -55.7(6)
C24 N6 C20 C21 -54.9(5)
C27 N8 C31 C30 57.2(4)
C27 C28 C29 C30 -53.8(5)
C28 C29 C30 C31 52.9(5)
C29 C30 C31 N8 -53.4(4)
C31 N8 C27 C28 -58.6(4)
C32 N9 C36 C35 -58.6(4)
C32 C33 C34 C35 54.4(5)
C33 C34 C35 C36 -55.0(5)
C34 C35 C36 N9 57.3(5)
C36 N9 C32 C33 59.0(4)
C39 N11 C43 C42 -60.7(5)
C39 C40 C41 C42 53.2(6)
C40 C41 C42 C43 -53.4(5)
C41 C42 C43 N11 55.9(5)
C43 N11 C39 C40 61.2(4)
C44 N12 C48 C47 -56.5(4)
C44 C45 C46 C47 53.1(5)
C45 C46 C47 C48 -54.5(5)
C46 C47 C48 N12 55.9(5)
C48 N12 C44 C45 56.0(4)
